data_7003103
loop_
_publ_author_name
'Zhong, Rui-Qin'
'Zou, Ru-Qiang'
'Du, Miao'
'Yamada, Tetsuya'
'Maruta, Goro'
'Takeda, Sadamu'
'Xu, Qiang'

_publ_section_title
;
 Controllable preparation, network structures and properties of unusual
 metal--organic frameworks constructed from
 4,4&#x2032;-(hexafluoroisopropylidene)diphthalic acid and
 4,4&#x2032;-bipyridyl
;
_journal_issue 17
_journal_name_full 'Dalton Transactions'
_journal_page_first 2346
_journal_page_last 2354
_journal_paper_doi 10.1039/b712024a
_journal_year 2008
_chemical_formula_sum 'C78 H50 F12 N8 Ni3 O18'
_chemical_formula_weight 1791.4
_chemical_name_systematic
;
?
;
_space_group_IT_number 15
_symmetry_cell_setting monoclinic
_symmetry_space_group_name_Hall '-C 2yc'
_symmetry_space_group_name_H-M 'C 1 2/c 1'
_atom_sites_solution_hydrogens geom
_atom_sites_solution_primary direct
_atom_sites_solution_secondary difmap
_audit_creation_method SHELXL-97
_cell_angle_alpha 90.00
_cell_angle_beta 92.48(3)
_cell_angle_gamma 90.00
_cell_formula_units_Z 4
_cell_length_a 28.026(6)
_cell_length_b 12.176(2)
_cell_length_c 21.761(4)
_cell_measurement_reflns_used 1456
_cell_measurement_temperature 293(2)
_cell_measurement_theta_max 27.48
_cell_measurement_theta_min 2.54
_cell_volume 7419(2)
_computing_cell_refinement 'Rigaku RAXIS-RAPID'
_computing_data_collection 'Rigaku RAXIS-RAPID'
_computing_data_reduction 'Rigaku RAXIS-RAPID'
_computing_molecular_graphics SHELXTL
_computing_publication_material SHELXTL
_computing_structure_refinement 'SHELXL-97 (Sheldrick, 1997)'
_computing_structure_solution 'SHELXS-97 (Sheldrick, 1990)'
_diffrn_ambient_temperature 293(2)
_diffrn_measured_fraction_theta_full 0.992
_diffrn_measured_fraction_theta_max 0.992
_diffrn_measurement_device_type 'Rigaku RAXIS-RAPID'
_diffrn_measurement_method \w
_diffrn_radiation_monochromator graphite
_diffrn_radiation_source 'fine-focus sealed tube'
_diffrn_radiation_type MoK\a
_diffrn_radiation_wavelength 0.71073
_diffrn_reflns_av_R_equivalents 0.0611
_diffrn_reflns_av_sigmaI/netI 0.0562
_diffrn_reflns_limit_h_max 33
_diffrn_reflns_limit_h_min -33
_diffrn_reflns_limit_k_max 14
_diffrn_reflns_limit_k_min -12
_diffrn_reflns_limit_l_max 26
_diffrn_reflns_limit_l_min -26
_diffrn_reflns_number 25498
_diffrn_reflns_theta_full 25.20
_diffrn_reflns_theta_max 25.20
_diffrn_reflns_theta_min 3.27
_diffrn_standards_decay_% 0
_diffrn_standards_interval_time 0
_diffrn_standards_number 0
_exptl_absorpt_coefficient_mu 0.863
_exptl_absorpt_correction_T_max 1.0000
_exptl_absorpt_correction_T_min 0.8921
_exptl_absorpt_correction_type multi-scan
_exptl_absorpt_process_details
;
Higashi, T. (1995). Program for Absorption Correction.
Rigaku Corporation, Tokyo, Japan.
;
_exptl_crystal_colour green
_exptl_crystal_density_diffrn 1.604
_exptl_crystal_density_meas ?
_exptl_crystal_density_method 'not measured'
_exptl_crystal_description block
_exptl_crystal_F_000 3640
_exptl_crystal_size_max 0.40
_exptl_crystal_size_mid 0.32
_exptl_crystal_size_min 0.28
_refine_diff_density_max 0.488
_refine_diff_density_min -0.492
_refine_diff_density_rms 0.086
_refine_ls_extinction_method none
_refine_ls_goodness_of_fit_ref 1.104
_refine_ls_hydrogen_treatment constr
_refine_ls_matrix_type full
_refine_ls_number_parameters 538
_refine_ls_number_reflns 6636
_refine_ls_number_restraints 0
_refine_ls_restrained_S_all 1.104
_refine_ls_R_factor_all 0.0484
_refine_ls_R_factor_gt 0.0401
_refine_ls_shift/su_max 0.001
_refine_ls_shift/su_mean 0.000
_refine_ls_structure_factor_coef Fsqd
_refine_ls_weighting_details 'calc w=1/[\s^2^(Fo^2^)+(0.0680P)^2^+5.4758P] where P=(Fo^2^+2Fc^2^)/3'
_refine_ls_weighting_scheme calc
_refine_ls_wR_factor_gt 0.1102
_refine_ls_wR_factor_ref 0.1268
_reflns_number_gt 5669
_reflns_number_total 6636
_reflns_threshold_expression >2sigma(I)
_cod_data_source_file b712024a.txt
_cod_data_source_block 2
_cod_depositor_comments
;
The following automatic conversions were performed:

'_exptl_crystal_density_meas' value 'none' was changed to '?' - the
value is perceived as not measured.

Automatic conversion script
Id: cif_fix_values 3008 2015-01-20 13:52:24Z robertas 
;
_cod_original_cell_volume 7419(3)
_cod_original_sg_symbol_H-M C2/c
_cod_database_code 7003103

loop_
_symmetry_equiv_pos_as_xyz
'x, y, z'
'-x, y, -z+1/2'
'x+1/2, y+1/2, z'
'-x+1/2, y+1/2, -z+1/2'
'-x, -y, -z'
'x, -y, z-1/2'
'-x+1/2, -y+1/2, -z'
'x+1/2, -y+1/2, z-1/2'

loop_
_atom_site_label
_atom_site_type_symbol
_atom_site_fract_x
_atom_site_fract_y
_atom_site_fract_z
_atom_site_U_iso_or_equiv
_atom_site_adp_type
_atom_site_occupancy
_atom_site_symmetry_multiplicity
_atom_site_calc_flag
_atom_site_refinement_flags
_atom_site_disorder_assembly
_atom_site_disorder_group
Ni1 Ni 0.317396(11) 0.32079(3) 0.448183(15) 0.02163(12) Uani 1 1 d . . .
Ni2 Ni 0.0000 1.09252(4) 0.2500 0.02247(14) Uani 1 2 d S . .
C1 C 0.22924(10) 0.3907(2) 0.33801(12) 0.0257(6) Uani 1 1 d . . .
C2 C 0.19922(9) 0.3717(2) 0.38670(12) 0.0237(6) Uani 1 1 d . . .
C3 C 0.15994(10) 0.4401(2) 0.39474(13) 0.0289(6) Uani 1 1 d . . .
H3 H 0.1399 0.4265 0.4269 0.035 Uiso 1 1 calc R . .
C4 C 0.15032(10) 0.5278(2) 0.35551(13) 0.0302(6) Uani 1 1 d . . .
C5 C 0.17906(11) 0.5426(2) 0.30525(13) 0.0329(7) Uani 1 1 d . . .
H5 H 0.1722 0.5988 0.2773 0.040 Uiso 1 1 calc R . .
C6 C 0.21766(11) 0.4744(2) 0.29675(13) 0.0318(6) Uani 1 1 d . . .
H6 H 0.2362 0.4848 0.2628 0.038 Uiso 1 1 calc R . .
C7 C 0.27366(10) 0.3234(2) 0.32669(12) 0.0260(6) Uani 1 1 d . . .
C8 C 0.21006(9) 0.2796(2) 0.43197(11) 0.0214(5) Uani 1 1 d . . .
C9 C 0.10908(11) 0.6099(2) 0.36341(14) 0.0340(7) Uani 1 1 d . . .
C10 C 0.12414(10) 0.7278(2) 0.34600(14) 0.0310(6) Uani 1 1 d . . .
C11 C 0.09270(11) 0.8021(2) 0.31641(14) 0.0318(6) Uani 1 1 d . . .
H11 H 0.0615 0.7806 0.3062 0.038 Uiso 1 1 calc R . .
C12 C 0.10748(10) 0.9074(2) 0.30219(13) 0.0292(6) Uani 1 1 d . . .
C13 C 0.15447(11) 0.9398(2) 0.31597(14) 0.0321(6) Uani 1 1 d . . .
C14 C 0.18527(11) 0.8663(3) 0.34626(15) 0.0385(7) Uani 1 1 d . . .
H14 H 0.2165 0.8875 0.3562 0.046 Uiso 1 1 calc R . .
C15 C 0.17035(11) 0.7629(3) 0.36172(15) 0.0387(7) Uani 1 1 d . . .
H15 H 0.1913 0.7158 0.3829 0.046 Uiso 1 1 calc R . .
C16 C 0.06929(10) 0.9829(2) 0.27674(13) 0.0271(6) Uani 1 1 d . . .
C17 C 0.17252(11) 1.0491(3) 0.29507(15) 0.0369(7) Uani 1 1 d . . .
C18 C 0.06619(12) 0.5688(3) 0.32223(17) 0.0434(8) Uani 1 1 d . . .
C19 C 0.09329(13) 0.6161(3) 0.43010(16) 0.0481(9) Uani 1 1 d . . .
C20 C 0.25787(11) 0.4987(2) 0.51155(14) 0.0328(7) Uani 1 1 d . . .
H20 H 0.2471 0.4401 0.5346 0.039 Uiso 1 1 calc R . .
C21 C 0.24198(11) 0.6023(2) 0.52513(14) 0.0333(7) Uani 1 1 d . . .
H21 H 0.2206 0.6117 0.5562 0.040 Uiso 1 1 calc R . .
C22 C 0.25756(10) 0.6931(2) 0.49294(12) 0.0274(6) Uani 1 1 d . . .
C23 C 0.28814(13) 0.6703(2) 0.44627(15) 0.0407(8) Uani 1 1 d . . .
H23 H 0.2996 0.7273 0.4226 0.049 Uiso 1 1 calc R . .
C24 C 0.30185(12) 0.5634(2) 0.43460(15) 0.0393(8) Uani 1 1 d . . .
H24 H 0.3219 0.5509 0.4023 0.047 Uiso 1 1 calc R . .
C25 C 0.41478(11) 0.4138(3) 0.41950(13) 0.0346(7) Uani 1 1 d . . .
H25 H 0.4055 0.3977 0.3789 0.042 Uiso 1 1 calc R . .
C26 C 0.46037(11) 0.4550(3) 0.43183(14) 0.0395(8) Uani 1 1 d . . .
H26 H 0.4808 0.4660 0.3999 0.047 Uiso 1 1 calc R . .
C27 C 0.47554(10) 0.4798(2) 0.49184(13) 0.0318(6) Uani 1 1 d . . .
C28 C 0.44251(11) 0.4645(3) 0.53695(13) 0.0363(7) Uani 1 1 d . . .
H28 H 0.4505 0.4820 0.5777 0.044 Uiso 1 1 calc R . .
C29 C 0.39781(11) 0.4231(3) 0.52081(14) 0.0342(7) Uani 1 1 d . . .
H29 H 0.3763 0.4134 0.5517 0.041 Uiso 1 1 calc R . .
C30 C 0.39724(11) 0.1476(3) 0.44031(14) 0.0348(7) Uani 1 1 d . . .
H30 H 0.4138 0.1947 0.4672 0.042 Uiso 1 1 calc R . .
C31 C 0.42091(11) 0.0565(3) 0.41892(14) 0.0372(7) Uani 1 1 d . . .
H31 H 0.4528 0.0445 0.4307 0.045 Uiso 1 1 calc R . .
C32 C 0.39683(11) -0.0170(2) 0.37971(13) 0.0326(7) Uani 1 1 d . . .
C33 C 0.34900(11) 0.0062(2) 0.36472(14) 0.0342(7) Uani 1 1 d . . .
H33 H 0.3310 -0.0417 0.3398 0.041 Uiso 1 1 calc R . .
C34 C 0.32854(11) 0.1001(2) 0.38692(14) 0.0321(7) Uani 1 1 d . . .
H34 H 0.2969 0.1149 0.3754 0.039 Uiso 1 1 calc R . .
C35 C 0.42036(11) -0.1136(2) 0.35304(14) 0.0337(7) Uani 1 1 d . . .
C36 C 0.40610(11) -0.1506(3) 0.29517(14) 0.0368(7) Uani 1 1 d . . .
H36 H 0.3807 -0.1169 0.2737 0.044 Uiso 1 1 calc R . .
C37 C 0.42929(11) -0.2371(2) 0.26942(14) 0.0345(7) Uani 1 1 d . . .
H37 H 0.4193 -0.2602 0.2302 0.041 Uiso 1 1 calc R . .
C38 C 0.47941(12) -0.2561(3) 0.35442(15) 0.0415(8) Uani 1 1 d . . .
H38 H 0.5045 -0.2925 0.3751 0.050 Uiso 1 1 calc R . .
C39 C 0.45784(12) -0.1692(3) 0.38302(15) 0.0446(9) Uani 1 1 d . . .
H39 H 0.4684 -0.1479 0.4223 0.053 Uiso 1 1 calc R . .
F1 F 0.02474(7) 0.61795(18) 0.33399(12) 0.0615(6) Uani 1 1 d . . .
F2 F 0.07353(7) 0.58420(16) 0.26309(9) 0.0521(5) Uani 1 1 d . . .
F3 F 0.05879(8) 0.46113(16) 0.33025(12) 0.0612(6) Uani 1 1 d . . .
F4 F 0.06408(9) 0.7010(2) 0.43930(11) 0.0719(7) Uani 1 1 d . . .
F5 F 0.13024(9) 0.6276(2) 0.46996(9) 0.0616(6) Uani 1 1 d . . .
F6 F 0.06921(8) 0.5261(2) 0.44729(11) 0.0662(7) Uani 1 1 d . . .
N1 N 0.28785(8) 0.47740(18) 0.46719(10) 0.0265(5) Uani 1 1 d . . .
N2 N 0.38383(8) 0.39620(18) 0.46306(10) 0.0275(5) Uani 1 1 d . . .
N3 N 0.35198(8) 0.17132(19) 0.42437(11) 0.0282(5) Uani 1 1 d . . .
N4 N 0.46554(9) -0.28948(19) 0.29805(11) 0.0315(5) Uani 1 1 d . . .
O1 O 0.31243(7) 0.35139(16) 0.35306(8) 0.0286(4) Uani 1 1 d . . .
O2 O 0.26838(7) 0.24524(16) 0.28901(9) 0.0352(5) Uani 1 1 d . . .
O3 O 0.25237(6) 0.24305(14) 0.43540(8) 0.0233(4) Uani 1 1 d . . .
O4 O 0.17684(6) 0.24382(15) 0.46260(8) 0.0261(4) Uani 1 1 d . . .
O5 O 0.04896(7) 0.96585(17) 0.22538(9) 0.0336(5) Uani 1 1 d . . .
O6 O 0.05539(7) 1.05874(15) 0.31218(8) 0.0295(4) Uani 1 1 d . . .
O7 O 0.15275(9) 1.1019(2) 0.25459(13) 0.0606(7) Uani 1 1 d . . .
O8 O 0.21317(8) 1.07778(19) 0.32331(11) 0.0472(6) Uani 1 1 d . . .
H8 H 0.2230 1.1345 0.3080 0.071 Uiso 1 1 calc R . .
O1W O 0.20349(10) 0.2718(2) 0.18616(11) 0.0575(7) Uani 1 1 d . . .
H1WA H 0.2223 0.2762 0.2162 0.086 Uiso 1 1 d R . .
H1WB H 0.1814 0.2300 0.1936 0.086 Uiso 1 1 d R . .

loop_
_atom_site_aniso_label
_atom_site_aniso_U_11
_atom_site_aniso_U_22
_atom_site_aniso_U_33
_atom_site_aniso_U_23
_atom_site_aniso_U_13
_atom_site_aniso_U_12
Ni1 0.0193(2) 0.0176(2) 0.0282(2) -0.00150(12) 0.00418(14) 0.00021(13)
Ni2 0.0218(3) 0.0180(3) 0.0279(3) 0.000 0.0039(2) 0.000
C1 0.0263(14) 0.0229(14) 0.0279(14) -0.0025(11) 0.0033(11) 0.0021(11)
C2 0.0210(13) 0.0215(13) 0.0287(13) 0.0001(11) 0.0012(11) -0.0013(11)
C3 0.0267(15) 0.0258(14) 0.0346(15) 0.0043(12) 0.0073(12) 0.0033(12)
C4 0.0282(15) 0.0278(15) 0.0348(15) 0.0025(12) 0.0034(12) 0.0048(12)
C5 0.0361(17) 0.0282(16) 0.0345(15) 0.0080(12) 0.0021(13) 0.0052(13)
C6 0.0352(16) 0.0319(16) 0.0289(14) 0.0037(12) 0.0080(12) 0.0006(13)
C7 0.0294(15) 0.0254(14) 0.0237(13) 0.0029(11) 0.0061(12) -0.0004(12)
C8 0.0228(14) 0.0165(13) 0.0248(13) -0.0028(10) 0.0018(11) -0.0015(11)
C9 0.0326(16) 0.0273(16) 0.0423(17) 0.0069(13) 0.0054(13) 0.0097(13)
C10 0.0297(15) 0.0249(15) 0.0384(15) 0.0012(12) 0.0016(12) 0.0052(12)
C11 0.0266(15) 0.0276(15) 0.0412(16) 0.0027(12) 0.0014(13) 0.0063(12)
C12 0.0271(15) 0.0262(15) 0.0345(15) 0.0018(11) 0.0020(12) 0.0047(12)
C13 0.0303(16) 0.0256(15) 0.0406(16) -0.0016(12) 0.0034(13) 0.0023(12)
C14 0.0293(16) 0.0340(17) 0.0514(19) -0.0035(14) -0.0061(14) 0.0052(14)
C15 0.0345(17) 0.0325(17) 0.0486(18) 0.0039(14) -0.0047(14) 0.0091(14)
C16 0.0231(14) 0.0232(14) 0.0355(15) 0.0051(12) 0.0072(12) 0.0003(11)
C17 0.0316(16) 0.0307(16) 0.0489(18) -0.0019(14) 0.0083(14) 0.0034(14)
C18 0.0348(18) 0.0282(17) 0.067(2) 0.0063(15) 0.0035(16) 0.0012(14)
C19 0.049(2) 0.044(2) 0.052(2) 0.0110(16) 0.0166(17) 0.0234(17)
C20 0.0380(17) 0.0195(14) 0.0418(17) 0.0008(12) 0.0129(14) 0.0026(12)
C21 0.0375(17) 0.0238(15) 0.0395(16) 0.0005(12) 0.0138(13) -0.0004(13)
C22 0.0323(15) 0.0222(14) 0.0276(14) -0.0019(11) 0.0006(12) 0.0024(12)
C23 0.058(2) 0.0210(15) 0.0449(18) 0.0050(12) 0.0203(16) 0.0040(14)
C24 0.052(2) 0.0252(16) 0.0426(17) 0.0002(13) 0.0204(15) 0.0070(14)
C25 0.0334(16) 0.0439(18) 0.0267(14) -0.0018(12) 0.0030(12) -0.0113(14)
C26 0.0330(17) 0.058(2) 0.0280(15) 0.0007(14) 0.0079(13) -0.0179(15)
C27 0.0303(16) 0.0338(16) 0.0316(15) -0.0004(12) 0.0059(12) -0.0084(13)
C28 0.0300(16) 0.051(2) 0.0281(15) -0.0056(13) 0.0044(12) -0.0116(14)
C29 0.0294(16) 0.0404(18) 0.0337(15) -0.0064(13) 0.0123(12) -0.0107(13)
C30 0.0304(16) 0.0308(16) 0.0430(17) -0.0089(13) -0.0020(13) 0.0036(13)
C31 0.0283(16) 0.0380(17) 0.0449(18) -0.0091(14) -0.0027(13) 0.0137(14)
C32 0.0357(17) 0.0288(15) 0.0337(15) -0.0003(12) 0.0082(13) 0.0059(13)
C33 0.0329(16) 0.0291(16) 0.0408(17) -0.0096(13) 0.0038(13) 0.0057(13)
C34 0.0288(15) 0.0275(15) 0.0402(16) -0.0034(12) 0.0045(13) 0.0048(12)
C35 0.0371(17) 0.0257(15) 0.0391(16) -0.0047(12) 0.0094(13) 0.0050(13)
C36 0.0344(17) 0.0338(17) 0.0420(17) -0.0048(13) 0.0011(14) 0.0145(14)
C37 0.0322(16) 0.0311(16) 0.0402(16) -0.0065(13) 0.0012(13) 0.0055(13)
C38 0.0447(19) 0.0383(18) 0.0411(17) -0.0047(14) -0.0022(15) 0.0165(15)
C39 0.049(2) 0.045(2) 0.0391(18) -0.0125(14) -0.0040(15) 0.0218(16)
F1 0.0279(10) 0.0490(12) 0.1075(18) 0.0119(12) 0.0031(11) 0.0052(9)
F2 0.0528(12) 0.0471(12) 0.0550(12) 0.0007(9) -0.0135(10) -0.0014(10)
F3 0.0495(12) 0.0299(11) 0.1035(18) 0.0110(11) -0.0032(12) -0.0045(9)
F4 0.0842(17) 0.0649(15) 0.0694(15) 0.0132(12) 0.0334(13) 0.0443(13)
F5 0.0761(16) 0.0689(15) 0.0401(11) 0.0019(10) 0.0051(11) 0.0230(12)
F6 0.0637(14) 0.0641(15) 0.0736(15) 0.0301(12) 0.0343(12) 0.0160(12)
N1 0.0274(12) 0.0185(11) 0.0338(12) -0.0004(9) 0.0021(10) 0.0023(10)
N2 0.0246(12) 0.0255(12) 0.0326(12) -0.0022(10) 0.0041(10) -0.0038(10)
N3 0.0271(13) 0.0268(12) 0.0309(12) -0.0016(10) 0.0042(10) 0.0054(10)
N4 0.0325(13) 0.0244(12) 0.0379(13) -0.0022(10) 0.0070(11) 0.0045(11)
O1 0.0235(10) 0.0322(11) 0.0306(10) 0.0005(8) 0.0047(8) -0.0030(8)
O2 0.0332(11) 0.0332(11) 0.0393(11) -0.0114(9) 0.0044(9) 0.0004(9)
O3 0.0191(9) 0.0192(9) 0.0320(9) 0.0010(7) 0.0043(8) 0.0017(7)
O4 0.0209(10) 0.0257(10) 0.0322(10) 0.0053(8) 0.0054(8) -0.0009(8)
O5 0.0359(11) 0.0327(11) 0.0320(11) -0.0035(9) 0.0005(9) 0.0099(9)
O6 0.0328(11) 0.0243(10) 0.0313(10) -0.0008(8) 0.0014(8) 0.0071(9)
O7 0.0422(14) 0.0526(16) 0.0861(19) 0.0295(14) -0.0080(13) -0.0090(12)
O8 0.0424(13) 0.0399(14) 0.0585(15) 0.0007(11) -0.0081(11) -0.0147(11)
O1W 0.0620(17) 0.0636(17) 0.0463(14) 0.0047(12) -0.0046(12) -0.0111(14)

loop_
_atom_type_symbol
_atom_type_description
_atom_type_scat_dispersion_real
_atom_type_scat_dispersion_imag
_atom_type_scat_source
C C 0.0033 0.0016 'International Tables Vol C Tables 4.2.6.8 and 6.1.1.4'
H H 0.0000 0.0000 'International Tables Vol C Tables 4.2.6.8 and 6.1.1.4'
N N 0.0061 0.0033 'International Tables Vol C Tables 4.2.6.8 and 6.1.1.4'
O O 0.0106 0.0060 'International Tables Vol C Tables 4.2.6.8 and 6.1.1.4'
Ni Ni 0.3393 1.1124 'International Tables Vol C Tables 4.2.6.8 and 6.1.1.4'
F F 0.0171 0.0103 'International Tables Vol C Tables 4.2.6.8 and 6.1.1.4'

loop_
_geom_angle_atom_site_label_1
_geom_angle_atom_site_label_2
_geom_angle_atom_site_label_3
_geom_angle
_geom_angle_site_symmetry_1
_geom_angle_site_symmetry_3
_geom_angle_publ_flag
O3 Ni1 N2 178.36(8) . . ?
O3 Ni1 O4 89.14(7) . 7_556 ?
N2 Ni1 O4 89.37(8) . 7_556 ?
O3 Ni1 O1 85.87(8) . . ?
N2 Ni1 O1 95.47(8) . . ?
O4 Ni1 O1 168.12(8) 7_556 . ?
O3 Ni1 N1 95.08(8) . . ?
N2 Ni1 N1 85.85(9) . . ?
O4 Ni1 N1 99.88(8) 7_556 . ?
O1 Ni1 N1 91.31(8) . . ?
O3 Ni1 N3 89.07(8) . . ?
N2 Ni1 N3 90.08(9) . . ?
O4 Ni1 N3 83.52(8) 7_556 . ?
O1 Ni1 N3 85.62(8) . . ?
N1 Ni1 N3 174.65(9) . . ?
N4 Ni2 N4 90.68(14) 4_565 3_465 ?
N4 Ni2 O6 99.44(9) 4_565 2 ?
N4 Ni2 O6 96.73(9) 3_465 2 ?
N4 Ni2 O6 96.73(9) 4_565 . ?
N4 Ni2 O6 99.44(9) 3_465 . ?
O6 Ni2 O6 156.92(11) 2 . ?
N4 Ni2 O5 93.21(9) 4_565 . ?
N4 Ni2 O5 162.48(9) 3_465 . ?
O6 Ni2 O5 99.47(8) 2 . ?
O6 Ni2 O5 63.14(7) . . ?
N4 Ni2 O5 162.48(9) 4_565 2 ?
N4 Ni2 O5 93.21(9) 3_465 2 ?
O6 Ni2 O5 63.14(7) 2 2 ?
O6 Ni2 O5 99.47(8) . 2 ?
O5 Ni2 O5 88.20(12) . 2 ?
N4 Ni2 C16 131.33(10) 4_565 2 ?
N4 Ni2 C16 96.85(10) 3_465 2 ?
O6 Ni2 C16 31.98(9) 2 2 ?
O6 Ni2 C16 128.78(9) . 2 ?
O5 Ni2 C16 93.38(9) . 2 ?
O5 Ni2 C16 31.19(8) 2 2 ?
N4 Ni2 C16 96.85(10) 4_565 . ?
N4 Ni2 C16 131.33(10) 3_465 . ?
O6 Ni2 C16 128.78(9) 2 . ?
O6 Ni2 C16 31.98(8) . . ?
O5 Ni2 C16 31.19(8) . . ?
O5 Ni2 C16 93.38(9) 2 . ?
C16 Ni2 C16 112.64(13) 2 . ?
C6 C1 C2 118.7(2) . . ?
C6 C1 C7 117.5(2) . . ?
C2 C1 C7 123.9(2) . . ?
C3 C2 C1 119.9(2) . . ?
C3 C2 C8 119.8(2) . . ?
C1 C2 C8 120.3(2) . . ?
C4 C3 C2 121.0(3) . . ?
C4 C3 H3 119.5 . . ?
C2 C3 H3 119.5 . . ?
C3 C4 C5 118.6(3) . . ?
C3 C4 C9 123.9(3) . . ?
C5 C4 C9 117.6(2) . . ?
C6 C5 C4 120.5(3) . . ?
C6 C5 H5 119.7 . . ?
C4 C5 H5 119.7 . . ?
C5 C6 C1 121.1(3) . . ?
C5 C6 H6 119.4 . . ?
C1 C6 H6 119.4 . . ?
O1 C7 O2 125.3(3) . . ?
O1 C7 C1 118.6(2) . . ?
O2 C7 C1 116.0(2) . . ?
O4 C8 O3 124.4(2) . . ?
O4 C8 C2 118.2(2) . . ?
O3 C8 C2 117.4(2) . . ?
C19 C9 C4 112.6(2) . . ?
C19 C9 C10 106.2(3) . . ?
C4 C9 C10 111.1(2) . . ?
C19 C9 C18 108.3(3) . . ?
C4 C9 C18 106.9(2) . . ?
C10 C9 C18 111.8(2) . . ?
C15 C10 C11 118.4(3) . . ?
C15 C10 C9 119.0(3) . . ?
C11 C10 C9 122.6(3) . . ?
C12 C11 C10 120.8(3) . . ?
C12 C11 H11 119.6 . . ?
C10 C11 H11 119.6 . . ?
C11 C12 C13 120.2(3) . . ?
C11 C12 C16 115.7(3) . . ?
C13 C12 C16 123.9(3) . . ?
C14 C13 C12 118.7(3) . . ?
C14 C13 C17 120.3(3) . . ?
C12 C13 C17 120.9(3) . . ?
C15 C14 C13 121.2(3) . . ?
C15 C14 H14 119.4 . . ?
C13 C14 H14 119.4 . . ?
C14 C15 C10 120.7(3) . . ?
C14 C15 H15 119.6 . . ?
C10 C15 H15 119.6 . . ?
O5 C16 O6 121.5(3) . . ?
O5 C16 C12 121.3(2) . . ?
O6 C16 C12 116.9(2) . . ?
O5 C16 Ni2 62.88(14) . . ?
O6 C16 Ni2 58.68(14) . . ?
C12 C16 Ni2 170.2(2) . . ?
O7 C17 O8 124.1(3) . . ?
O7 C17 C13 122.9(3) . . ?
O8 C17 C13 112.9(3) . . ?
F2 C18 F3 107.2(3) . . ?
F2 C18 F1 107.1(3) . . ?
F3 C18 F1 105.7(3) . . ?
F2 C18 C9 111.5(3) . . ?
F3 C18 C9 111.2(3) . . ?
F1 C18 C9 113.7(3) . . ?
F5 C19 F4 106.6(3) . . ?
F5 C19 F6 106.8(3) . . ?
F4 C19 F6 105.6(3) . . ?
F5 C19 C9 111.9(3) . . ?
F4 C19 C9 112.5(3) . . ?
F6 C19 C9 113.0(3) . . ?
N1 C20 C21 123.7(3) . . ?
N1 C20 H20 118.2 . . ?
C21 C20 H20 118.2 . . ?
C20 C21 C22 120.7(3) . . ?
C20 C21 H21 119.6 . . ?
C22 C21 H21 119.6 . . ?
C23 C22 C21 115.3(3) . . ?
C23 C22 C22 122.0(3) . 7_566 ?
C21 C22 C22 122.7(3) . 7_566 ?
C22 C23 C24 120.6(3) . . ?
C22 C23 H23 119.7 . . ?
C24 C23 H23 119.7 . . ?
N1 C24 C23 123.4(3) . . ?
N1 C24 H24 118.3 . . ?
C23 C24 H24 118.3 . . ?
N2 C25 C26 122.9(3) . . ?
N2 C25 H25 118.5 . . ?
C26 C25 H25 118.5 . . ?
C27 C26 C25 120.2(3) . . ?
C27 C26 H26 119.9 . . ?
C25 C26 H26 119.9 . . ?
C26 C27 C28 116.6(3) . . ?
C26 C27 C27 122.6(3) . 5_666 ?
C28 C27 C27 120.8(3) . 5_666 ?
C29 C28 C27 119.6(3) . . ?
C29 C28 H28 120.2 . . ?
C27 C28 H28 120.2 . . ?
N2 C29 C28 123.5(3) . . ?
N2 C29 H29 118.2 . . ?
C28 C29 H29 118.2 . . ?
N3 C30 C31 123.5(3) . . ?
N3 C30 H30 118.3 . . ?
C31 C30 H30 118.3 . . ?
C30 C31 C32 119.7(3) . . ?
C30 C31 H31 120.2 . . ?
C32 C31 H31 120.2 . . ?
C31 C32 C33 116.7(3) . . ?
C31 C32 C35 122.7(3) . . ?
C33 C32 C35 120.6(3) . . ?
C34 C33 C32 119.8(3) . . ?
C34 C33 H33 120.1 . . ?
C32 C33 H33 120.1 . . ?
N3 C34 C33 123.4(3) . . ?
N3 C34 H34 118.3 . . ?
C33 C34 H34 118.3 . . ?
C36 C35 C39 116.9(3) . . ?
C36 C35 C32 120.1(3) . . ?
C39 C35 C32 123.0(3) . . ?
C37 C36 C35 120.0(3) . . ?
C37 C36 H36 120.0 . . ?
C35 C36 H36 120.0 . . ?
N4 C37 C36 122.9(3) . . ?
N4 C37 H37 118.6 . . ?
C36 C37 H37 118.6 . . ?
N4 C38 C39 122.2(3) . . ?
N4 C38 H38 118.9 . . ?
C39 C38 H38 118.9 . . ?
C38 C39 C35 120.0(3) . . ?
C38 C39 H39 120.0 . . ?
C35 C39 H39 120.0 . . ?
C20 N1 C24 116.2(2) . . ?
C20 N1 Ni1 125.34(19) . . ?
C24 N1 Ni1 118.3(2) . . ?
C25 N2 C29 117.1(2) . . ?
C25 N2 Ni1 124.40(19) . . ?
C29 N2 Ni1 118.35(19) . . ?
C30 N3 C34 116.9(2) . . ?
C30 N3 Ni1 123.96(19) . . ?
C34 N3 Ni1 118.86(19) . . ?
C37 N4 C38 118.1(3) . . ?
C37 N4 Ni2 117.7(2) . 3_535 ?
C38 N4 Ni2 124.0(2) . 3_535 ?
C7 O1 Ni1 114.94(17) . . ?
C8 O3 Ni1 131.85(16) . . ?
C8 O4 Ni1 126.67(16) . 7_556 ?
C16 O5 Ni2 85.93(16) . . ?
C16 O6 Ni2 89.35(16) . . ?
C17 O8 H8 109.5 . . ?
H1WA O1W H1WB 110.1 . . ?

loop_
_geom_bond_atom_site_label_1
_geom_bond_atom_site_label_2
_geom_bond_distance
_geom_bond_site_symmetry_2
_geom_bond_publ_flag
Ni1 O3 2.0619(18) . ?
Ni1 N2 2.089(2) . ?
Ni1 O4 2.0945(18) 7_556 ?
Ni1 O1 2.1019(19) . ?
Ni1 N1 2.127(2) . ?
Ni1 N3 2.136(2) . ?
Ni2 N4 2.044(2) 4_565 ?
Ni2 N4 2.044(2) 3_465 ?
Ni2 O6 2.0563(19) 2 ?
Ni2 O6 2.0563(19) . ?
Ni2 O5 2.148(2) . ?
Ni2 O5 2.148(2) 2 ?
Ni2 C16 2.407(3) 2 ?
Ni2 C16 2.407(3) . ?
C1 C6 1.388(4) . ?
C1 C2 1.400(4) . ?
C1 C7 1.519(4) . ?
C2 C3 1.397(4) . ?
C2 C8 1.515(4) . ?
C3 C4 1.386(4) . ?
C3 H3 0.9300 . ?
C4 C5 1.398(4) . ?
C4 C9 1.544(4) . ?
C5 C6 1.383(4) . ?
C5 H5 0.9300 . ?
C6 H6 0.9300 . ?
C7 O1 1.254(3) . ?
C7 O2 1.260(3) . ?
C8 O4 1.247(3) . ?
C8 O3 1.265(3) . ?
C9 C19 1.537(5) . ?
C9 C10 1.548(4) . ?
C9 C18 1.551(5) . ?
C10 C15 1.392(4) . ?
C10 C11 1.400(4) . ?
C11 C12 1.386(4) . ?
C11 H11 0.9300 . ?
C12 C13 1.395(4) . ?
C12 C16 1.499(4) . ?
C13 C14 1.390(4) . ?
C13 C17 1.501(4) . ?
C14 C15 1.373(5) . ?
C14 H14 0.9300 . ?
C15 H15 0.9300 . ?
C16 O5 1.250(3) . ?
C16 O6 1.275(3) . ?
C17 O7 1.206(4) . ?
C17 O8 1.318(4) . ?
C18 F2 1.325(4) . ?
C18 F3 1.340(4) . ?
C18 F1 1.341(4) . ?
C19 F5 1.329(4) . ?
C19 F4 1.339(4) . ?
C19 F6 1.348(4) . ?
C20 N1 1.332(4) . ?
C20 C21 1.374(4) . ?
C20 H20 0.9300 . ?
C21 C22 1.390(4) . ?
C21 H21 0.9300 . ?
C22 C23 1.385(4) . ?
C22 C22 1.485(5) 7_566 ?
C23 C24 1.383(4) . ?
C23 H23 0.9300 . ?
C24 N1 1.334(4) . ?
C24 H24 0.9300 . ?
C25 N2 1.330(4) . ?
C25 C26 1.388(4) . ?
C25 H25 0.9300 . ?
C26 C27 1.389(4) . ?
C26 H26 0.9300 . ?
C27 C28 1.391(4) . ?
C27 C27 1.485(6) 5_666 ?
C28 C29 1.382(4) . ?
C28 H28 0.9300 . ?
C29 N2 1.341(4) . ?
C29 H29 0.9300 . ?
C30 N3 1.332(4) . ?
C30 C31 1.383(4) . ?
C30 H30 0.9300 . ?
C31 C32 1.391(4) . ?
C31 H31 0.9300 . ?
C32 C33 1.395(4) . ?
C32 C35 1.479(4) . ?
C33 C34 1.376(4) . ?
C33 H33 0.9300 . ?
C34 N3 1.342(4) . ?
C34 H34 0.9300 . ?
C35 C36 1.381(4) . ?
C35 C39 1.389(4) . ?
C36 C37 1.370(4) . ?
C36 H36 0.9300 . ?
C37 N4 1.331(4) . ?
C37 H37 0.9300 . ?
C38 N4 1.334(4) . ?
C38 C39 1.380(4) . ?
C38 H38 0.9300 . ?
C39 H39 0.9300 . ?
N4 Ni2 2.044(2) 3_535 ?
O4 Ni1 2.0945(18) 7_556 ?
O8 H8 0.8200 . ?
O1W H1WA 0.8237 . ?
O1W H1WB 0.8225 . ?

loop_
_geom_torsion_atom_site_label_1
_geom_torsion_atom_site_label_2
_geom_torsion_atom_site_label_3
_geom_torsion_atom_site_label_4
_geom_torsion
_geom_torsion_site_symmetry_1
_geom_torsion_site_symmetry_2
_geom_torsion_site_symmetry_3
_geom_torsion_site_symmetry_4
_geom_torsion_publ_flag
C6 C1 C2 C3 -3.3(4) . . . . ?
C7 C1 C2 C3 177.9(2) . . . . ?
C6 C1 C2 C8 178.7(2) . . . . ?
C7 C1 C2 C8 -0.1(4) . . . . ?
C1 C2 C3 C4 -0.7(4) . . . . ?
C8 C2 C3 C4 177.3(2) . . . . ?
C2 C3 C4 C5 3.9(4) . . . . ?
C2 C3 C4 C9 -176.9(3) . . . . ?
C3 C4 C5 C6 -3.2(4) . . . . ?
C9 C4 C5 C6 177.6(3) . . . . ?
C4 C5 C6 C1 -0.8(5) . . . . ?
C2 C1 C6 C5 4.0(4) . . . . ?
C7 C1 C6 C5 -177.1(3) . . . . ?
C6 C1 C7 O1 93.6(3) . . . . ?
C2 C1 C7 O1 -87.6(3) . . . . ?
C6 C1 C7 O2 -83.8(3) . . . . ?
C2 C1 C7 O2 95.1(3) . . . . ?
C3 C2 C8 O4 22.9(4) . . . . ?
C1 C2 C8 O4 -159.1(2) . . . . ?
C3 C2 C8 O3 -158.1(2) . . . . ?
C1 C2 C8 O3 20.0(4) . . . . ?
C3 C4 C9 C19 23.8(4) . . . . ?
C5 C4 C9 C19 -157.0(3) . . . . ?
C3 C4 C9 C10 142.7(3) . . . . ?
C5 C4 C9 C10 -38.1(4) . . . . ?
C3 C4 C9 C18 -95.1(3) . . . . ?
C5 C4 C9 C18 84.1(3) . . . . ?
C19 C9 C10 C15 84.6(3) . . . . ?
C4 C9 C10 C15 -38.2(4) . . . . ?
C18 C9 C10 C15 -157.5(3) . . . . ?
C19 C9 C10 C11 -93.6(3) . . . . ?
C4 C9 C10 C11 143.6(3) . . . . ?
C18 C9 C10 C11 24.2(4) . . . . ?
C15 C10 C11 C12 1.1(5) . . . . ?
C9 C10 C11 C12 179.3(3) . . . . ?
C10 C11 C12 C13 1.5(4) . . . . ?
C10 C11 C12 C16 -173.7(3) . . . . ?
C11 C12 C13 C14 -2.6(4) . . . . ?
C16 C12 C13 C14 172.3(3) . . . . ?
C11 C12 C13 C17 173.6(3) . . . . ?
C16 C12 C13 C17 -11.6(4) . . . . ?
C12 C13 C14 C15 1.0(5) . . . . ?
C17 C13 C14 C15 -175.2(3) . . . . ?
C13 C14 C15 C10 1.7(5) . . . . ?
C11 C10 C15 C14 -2.7(5) . . . . ?
C9 C10 C15 C14 179.0(3) . . . . ?
C11 C12 C16 O5 -66.4(4) . . . . ?
C13 C12 C16 O5 118.6(3) . . . . ?
C11 C12 C16 O6 107.1(3) . . . . ?
C13 C12 C16 O6 -68.0(4) . . . . ?
C11 C12 C16 Ni2 46.0(13) . . . . ?
C13 C12 C16 Ni2 -129.0(11) . . . . ?
N4 Ni2 C16 O5 -84.86(17) 4_565 . . . ?
N4 Ni2 C16 O5 178.16(15) 3_465 . . . ?
O6 Ni2 C16 O5 23.1(2) 2 . . . ?
O6 Ni2 C16 O5 -176.6(3) . . . . ?
O5 Ni2 C16 O5 80.88(19) 2 . . . ?
C16 Ni2 C16 O5 55.55(14) 2 . . . ?
N4 Ni2 C16 O6 91.74(17) 4_565 . . . ?
N4 Ni2 C16 O6 -5.2(2) 3_465 . . . ?
O6 Ni2 C16 O6 -160.29(12) 2 . . . ?
O5 Ni2 C16 O6 176.6(3) . . . . ?
O5 Ni2 C16 O6 -102.51(16) 2 . . . ?
C16 Ni2 C16 O6 -127.84(17) 2 . . . ?
N4 Ni2 C16 C12 157.7(12) 4_565 . . . ?
N4 Ni2 C16 C12 60.7(12) 3_465 . . . ?
O6 Ni2 C16 C12 -94.3(12) 2 . . . ?
O6 Ni2 C16 C12 66.0(12) . . . . ?
O5 Ni2 C16 C12 -117.4(13) . . . . ?
O5 Ni2 C16 C12 -36.5(12) 2 . . . ?
C16 Ni2 C16 C12 -61.9(12) 2 . . . ?
C14 C13 C17 O7 158.0(3) . . . . ?
C12 C13 C17 O7 -18.1(5) . . . . ?
C14 C13 C17 O8 -18.7(4) . . . . ?
C12 C13 C17 O8 165.2(3) . . . . ?
C19 C9 C18 F2 166.2(3) . . . . ?
C4 C9 C18 F2 -72.2(3) . . . . ?
C10 C9 C18 F2 49.6(3) . . . . ?
C19 C9 C18 F3 -74.2(3) . . . . ?
C4 C9 C18 F3 47.4(4) . . . . ?
C10 C9 C18 F3 169.2(3) . . . . ?
C19 C9 C18 F1 45.0(3) . . . . ?
C4 C9 C18 F1 166.6(3) . . . . ?
C10 C9 C18 F1 -71.6(3) . . . . ?
C4 C9 C19 F5 48.4(4) . . . . ?
C10 C9 C19 F5 -73.4(3) . . . . ?
C18 C9 C19 F5 166.5(3) . . . . ?
C4 C9 C19 F4 168.4(3) . . . . ?
C10 C9 C19 F4 46.6(4) . . . . ?
C18 C9 C19 F4 -73.6(4) . . . . ?
C4 C9 C19 F6 -72.2(4) . . . . ?
C10 C9 C19 F6 166.0(3) . . . . ?
C18 C9 C19 F6 45.8(3) . . . . ?
N1 C20 C21 C22 -1.2(5) . . . . ?
C20 C21 C22 C23 2.0(4) . . . . ?
C20 C21 C22 C22 -178.3(3) . . . 7_566 ?
C21 C22 C23 C24 -0.8(5) . . . . ?
C22 C22 C23 C24 179.5(4) 7_566 . . . ?
C22 C23 C24 N1 -1.4(6) . . . . ?
N2 C25 C26 C27 0.0(5) . . . . ?
C25 C26 C27 C28 -2.0(5) . . . . ?
C25 C26 C27 C27 177.7(4) . . . 5_666 ?
C26 C27 C28 C29 2.0(5) . . . . ?
C27 C27 C28 C29 -177.7(4) 5_666 . . . ?
C27 C28 C29 N2 -0.1(5) . . . . ?
N3 C30 C31 C32 -1.5(5) . . . . ?
C30 C31 C32 C33 -0.7(5) . . . . ?
C30 C31 C32 C35 177.4(3) . . . . ?
C31 C32 C33 C34 2.2(4) . . . . ?
C35 C32 C33 C34 -175.9(3) . . . . ?
C32 C33 C34 N3 -1.8(5) . . . . ?
C31 C32 C35 C36 -147.3(3) . . . . ?
C33 C32 C35 C36 30.7(4) . . . . ?
C31 C32 C35 C39 31.0(5) . . . . ?
C33 C32 C35 C39 -150.9(3) . . . . ?
C39 C35 C36 C37 -1.3(5) . . . . ?
C32 C35 C36 C37 177.2(3) . . . . ?
C35 C36 C37 N4 0.6(5) . . . . ?
N4 C38 C39 C35 0.0(6) . . . . ?
C36 C35 C39 C38 1.0(5) . . . . ?
C32 C35 C39 C38 -177.4(3) . . . . ?
C21 C20 N1 C24 -1.0(5) . . . . ?
C21 C20 N1 Ni1 175.5(2) . . . . ?
C23 C24 N1 C20 2.3(5) . . . . ?
C23 C24 N1 Ni1 -174.5(3) . . . . ?
O3 Ni1 N1 C20 56.7(2) . . . . ?
N2 Ni1 N1 C20 -121.9(2) . . . . ?
O4 Ni1 N1 C20 -33.3(2) 7_556 . . . ?
O1 Ni1 N1 C20 142.7(2) . . . . ?
N3 Ni1 N1 C20 -162.5(9) . . . . ?
O3 Ni1 N1 C24 -126.8(2) . . . . ?
N2 Ni1 N1 C24 54.5(2) . . . . ?
O4 Ni1 N1 C24 143.2(2) 7_556 . . . ?
O1 Ni1 N1 C24 -40.9(2) . . . . ?
N3 Ni1 N1 C24 13.9(11) . . . . ?
C26 C25 N2 C29 1.9(5) . . . . ?
C26 C25 N2 Ni1 -174.0(2) . . . . ?
C28 C29 N2 C25 -1.9(5) . . . . ?
C28 C29 N2 Ni1 174.2(3) . . . . ?
O3 Ni1 N2 C25 123(3) . . . . ?
O4 Ni1 N2 C25 148.2(2) 7_556 . . . ?
O1 Ni1 N2 C25 -21.0(2) . . . . ?
N1 Ni1 N2 C25 -111.9(2) . . . . ?
N3 Ni1 N2 C25 64.6(2) . . . . ?
O3 Ni1 N2 C29 -52(3) . . . . ?
O4 Ni1 N2 C29 -27.6(2) 7_556 . . . ?
O1 Ni1 N2 C29 163.2(2) . . . . ?
N1 Ni1 N2 C29 72.3(2) . . . . ?
N3 Ni1 N2 C29 -111.2(2) . . . . ?
C31 C30 N3 C34 2.0(5) . . . . ?
C31 C30 N3 Ni1 -172.4(2) . . . . ?
C33 C34 N3 C30 -0.3(4) . . . . ?
C33 C34 N3 Ni1 174.4(2) . . . . ?
O3 Ni1 N3 C30 -158.3(2) . . . . ?
N2 Ni1 N3 C30 20.3(2) . . . . ?
O4 Ni1 N3 C30 -69.1(2) 7_556 . . . ?
O1 Ni1 N3 C30 115.7(2) . . . . ?
N1 Ni1 N3 C30 60.7(10) . . . . ?
O3 Ni1 N3 C34 27.4(2) . . . . ?
N2 Ni1 N3 C34 -154.0(2) . . . . ?
O4 Ni1 N3 C34 116.7(2) 7_556 . . . ?
O1 Ni1 N3 C34 -58.5(2) . . . . ?
N1 Ni1 N3 C34 -113.5(9) . . . . ?
C36 C37 N4 C38 0.4(5) . . . . ?
C36 C37 N4 Ni2 -174.5(3) . . . 3_535 ?
C39 C38 N4 C37 -0.7(5) . . . . ?
C39 C38 N4 Ni2 173.9(3) . . . 3_535 ?
O2 C7 O1 Ni1 -110.9(3) . . . . ?
C1 C7 O1 Ni1 72.0(3) . . . . ?
O3 Ni1 O1 C7 5.86(19) . . . . ?
N2 Ni1 O1 C7 -175.10(19) . . . . ?
O4 Ni1 O1 C7 71.3(4) 7_556 . . . ?
N1 Ni1 O1 C7 -89.1(2) . . . . ?
N3 Ni1 O1 C7 95.2(2) . . . . ?
O4 C8 O3 Ni1 -129.0(2) . . . . ?
C2 C8 O3 Ni1 52.0(3) . . . . ?
N2 Ni1 O3 C8 133(3) . . . . ?
O4 Ni1 O3 C8 108.1(2) 7_556 . . . ?
O1 Ni1 O3 C8 -82.7(2) . . . . ?
N1 Ni1 O3 C8 8.2(2) . . . . ?
N3 Ni1 O3 C8 -168.4(2) . . . . ?
O3 C8 O4 Ni1 32.4(4) . . . 7_556 ?
C2 C8 O4 Ni1 -148.66(17) . . . 7_556 ?
O6 C16 O5 Ni2 -3.4(3) . . . . ?
C12 C16 O5 Ni2 169.8(2) . . . . ?
N4 Ni2 O5 C16 97.93(17) 4_565 . . . ?
N4 Ni2 O5 C16 -4.6(4) 3_465 . . . ?
O6 Ni2 O5 C16 -161.93(16) 2 . . . ?
O6 Ni2 O5 C16 2.01(16) . . . . ?
O5 Ni2 O5 C16 -99.55(17) 2 . . . ?
C16 Ni2 O5 C16 -130.32(16) 2 . . . ?
O5 C16 O6 Ni2 3.5(3) . . . . ?
C12 C16 O6 Ni2 -169.9(2) . . . . ?
N4 Ni2 O6 C16 -92.17(17) 4_565 . . . ?
N4 Ni2 O6 C16 176.02(16) 3_465 . . . ?
O6 Ni2 O6 C16 42.12(15) 2 . . . ?
O5 Ni2 O6 C16 -1.97(15) . . . . ?
O5 Ni2 O6 C16 81.12(17) 2 . . . ?
C16 Ni2 O6 C16 69.2(2) 2 . . . ?
